data_9001926
loop_
_publ_author_name
'Evans, B. W.'
'Yang, H.'

_publ_section_title
;
 Fe-Mg order-disorder in tremolite-actinolite-ferro-actinolite at ambient
 and high temperature
 Sample: NMNH 156831, from Green Monster Mine, Alaska in uralite from cpx
;
_journal_name_full 'American Mineralogist'
_journal_page_first 458
_journal_page_last 475
_journal_volume 83
_journal_year 1998
_chemical_formula_sum
;Al0.194 Ca1.922 Fe1.538 H1.92 K0.01 Mg3.364 Mn0.052 Na0.052 O24 Si7.888
 Ti0.002
;
_chemical_name_mineral Actinolite
_space_group_IT_number 12
_symmetry_space_group_name_Hall '-C 2y'
_symmetry_space_group_name_H-M 'C 1 2/m 1'
_cell_angle_alpha 90
_cell_angle_beta 104.78
_cell_angle_gamma 90
_cell_formula_units_Z 2
_cell_length_a 9.881
_cell_length_b 18.139
_cell_length_c 5.298
_cell_volume 918.149
_database_code_amcsd 0001987
_exptl_crystal_density_diffrn 3.118
_cod_original_formula_sum 'Fe1.538 Mn.052 Mg3.364 Al.194 Ti.002 Ca1.922 Na.052 Si7.888 K.01 H1.92 O24'
_cod_database_code 9001926

loop_
_space_group_symop_operation_xyz
x,y,z
1/2+x,1/2+y,z
x,-y,z
1/2+x,1/2-y,z
-x,y,-z
1/2-x,1/2+y,-z
-x,-y,-z
1/2-x,1/2-y,-z

loop_
_atom_site_aniso_label
_atom_site_aniso_U_11
_atom_site_aniso_U_22
_atom_site_aniso_U_33
_atom_site_aniso_U_12
_atom_site_aniso_U_13
_atom_site_aniso_U_23
Fe1 0.01202 0.00833 0.00651 0.00000 0.00347 0.00000
Mn1 0.01202 0.00833 0.00651 0.00000 0.00347 0.00000
Mg1 0.01202 0.00833 0.00651 0.00000 0.00347 0.00000
Fe2 0.00971 0.00833 0.00784 0.00000 0.00273 0.00000
Mn2 0.00971 0.00833 0.00784 0.00000 0.00273 0.00000
Mg2 0.00971 0.00833 0.00784 0.00000 0.00273 0.00000
Al2 0.00971 0.00833 0.00784 0.00000 0.00273 0.00000
Ti2 0.00971 0.00833 0.00784 0.00000 0.00273 0.00000
Fe3 0.00971 0.00667 0.00558 0.00000 0.00248 0.00000
Mg3 0.00971 0.00667 0.00558 0.00000 0.00248 0.00000
Fe4 0.01341 0.01000 0.01130 0.00000 0.00719 0.00000
Mn4 0.01341 0.01000 0.01130 0.00000 0.00719 0.00000
Mg4 0.01341 0.01000 0.01130 0.00000 0.00719 0.00000
Ca4 0.01341 0.01000 0.01130 0.00000 0.00719 0.00000
Na4 0.01341 0.01000 0.01130 0.00000 0.00719 0.00000
Si1 0.00601 0.00500 0.00359 0.00000 0.00149 -0.00047
Al1 0.00601 0.00500 0.00359 0.00000 0.00149 -0.00047
Si2 0.00740 0.00667 0.00399 -0.00088 0.00174 -0.00047
O1 0.00832 0.00833 0.00572 0.00000 0.00223 -0.00047
O2 0.00786 0.00833 0.00798 0.00000 0.00198 0.00047
O3 0.01156 0.00833 0.00824 0.00000 0.00347 0.00000
O4 0.01202 0.00833 0.00944 -0.00176 0.00446 -0.00094
O5 0.00971 0.01167 0.00691 0.00088 0.00248 0.00330
O6 0.01017 0.01000 0.00585 0.00176 0.00174 -0.00235
O7 0.01064 0.00667 0.01263 0.00000 0.00397 0.00000

loop_
_atom_site_label
_atom_site_fract_x
_atom_site_fract_y
_atom_site_fract_z
_atom_site_occupancy
_atom_site_type_symbol
_atom_site_attached_hydrogens
Fe1 0.00000 0.08840 0.50000 0.32400 Fe 0
Mn1 0.00000 0.08840 0.50000 0.00800 Mn 0
Mg1 0.00000 0.08840 0.50000 0.66800 Mg 0
Fe2 0.00000 0.17770 0.00000 0.28900 Fe 0
Mn2 0.00000 0.17770 0.00000 0.01700 Mn 0
Mg2 0.00000 0.17770 0.00000 0.65300 Mg 0
Al2 0.00000 0.17770 0.00000 0.04100 Al 0
Ti2 0.00000 0.17770 0.00000 0.00100 Ti 0
Fe3 0.00000 0.00000 0.00000 0.29600 Fe 0
Mg3 0.00000 0.00000 0.00000 0.70400 Mg 0
Fe4 0.00000 0.27800 0.50000 0.00800 Fe 0
Mn4 0.00000 0.27800 0.50000 0.00100 Mn 0
Mg4 0.00000 0.27800 0.50000 0.00900 Mg 0
Ca4 0.00000 0.27800 0.50000 0.96100 Ca 0
Na4 0.00000 0.27800 0.50000 0.02300 Na 0
Si1 0.28000 0.08410 0.29620 0.97200 Si 0
Al1 0.28000 0.08410 0.29620 0.02800 Al 0
Si2 0.28890 0.17100 0.80420 1.00000 Si 0
NaA(m) 0.01000 0.50000 0.08400 0.00300 Na 0
KA(m) 0.01000 0.50000 0.08400 0.00500 K 0
H 0.21800 0.00000 0.76300 0.96000 H 0
O1 0.11150 0.08680 0.21530 1.00000 O 0
O2 0.11950 0.17240 0.72390 1.00000 O 0
O3 0.11070 0.00000 0.71480 1.00000 O 0
O4 0.36630 0.24700 0.79260 1.00000 O 0
O5 0.34560 0.13390 0.09860 1.00000 O 0
O6 0.34290 0.11900 0.58780 1.00000 O 0
O7 0.33520 0.00000 0.29090 1.00000 O 0

loop_
_cod_changelog_entry_id
_cod_changelog_entry_author
_cod_changelog_entry_date
_cod_changelog_entry_text
1
;cod-tools version 3.8.0
Id: cif_guess_AMCSD_atom_types 9581 2023-05-17 12:35:41Z saulius
;
2023-05-23T09:16:33+03:00
;Derived atom types and hydrogen counts
from atom names that follow the AMCSD naming convention
(Wat == water, O-H == hydroxyl).
;

loop_
_cod_related_entry_id
_cod_related_entry_database
_cod_related_entry_code
1 AMCSD 0001987
